data_1561415
loop_
_publ_author_name
'Hu, Dong-Cheng'
'Fan, Yan'
'Si, Chang-Dai'
'Wu, Ya-Jun'
'Dong, Xiu-Yan'
'Yang, Yun-Xia'
'Yao, Xiao-Qiang'
'Liu, Jia-Cheng'

_publ_section_title
;
 A series of Zn/Cd coordination polymers constructed from
 1,4-naphthalenedicarboxylate and N-donor ligands: Syntheses, structures
 and luminescence sensing of Cr3+ in aqueous solutions
;
_journal_name_full 'Journal of Solid State Chemistry'
_journal_page_first 198
_journal_page_last 204
_journal_paper_doi 10.1016/j.jssc.2016.06.017
_journal_volume 241
_journal_year 2016
_chemical_formula_sum 'C58 H48 N4 O20 Zn2'
_chemical_formula_weight 1251.74
_space_group_IT_number 15
_space_group_name_Hall '-C 2yc'
_space_group_name_H-M_alt 'C 1 2/c 1'
_symmetry_cell_setting monoclinic
_symmetry_space_group_name_H-M 'C 1 2/c 1'
_atom_sites_solution_hydrogens geom
_atom_sites_solution_primary direct
_atom_sites_solution_secondary difmap
_cell_angle_alpha 90.00
_cell_angle_beta 95.272(6)
_cell_angle_gamma 90.00
_cell_formula_units_Z 4
_cell_length_a 20.076(8)
_cell_length_b 11.329(5)
_cell_length_c 23.937(10)
_cell_measurement_reflns_used 3377
_cell_measurement_temperature 296(2)
_cell_measurement_theta_max 25.32
_cell_measurement_theta_min 2.20
_cell_volume 5421(4)
_computing_cell_refinement 'Bruker SMART'
_computing_data_collection 'Bruker SMART'
_computing_data_reduction 'Bruker SAINT'
_computing_molecular_graphics 'Bruker SHELXTL'
_computing_publication_material 'Bruker SHELXTL'
_computing_structure_refinement 'SHELXL-97 (Sheldrick, 1997)'
_computing_structure_solution 'SHELXS-97 (Sheldrick, 1990)'
_diffrn_ambient_temperature 296(2)
_diffrn_measured_fraction_theta_full 0.997
_diffrn_measured_fraction_theta_max 0.997
_diffrn_measurement_device_type 'CCD area detector'
_diffrn_measurement_method 'phi and omega scans'
_diffrn_radiation_monochromator graphite
_diffrn_radiation_source 'fine-focus sealed tube'
_diffrn_radiation_type MoK\a
_diffrn_radiation_wavelength 0.71073
_diffrn_reflns_av_R_equivalents 0.0702
_diffrn_reflns_av_sigmaI/netI 0.0800
_diffrn_reflns_limit_h_max 12
_diffrn_reflns_limit_h_min -23
_diffrn_reflns_limit_k_max 12
_diffrn_reflns_limit_k_min -13
_diffrn_reflns_limit_l_max 28
_diffrn_reflns_limit_l_min -27
_diffrn_reflns_number 13923
_diffrn_reflns_theta_full 25.01
_diffrn_reflns_theta_max 25.01
_diffrn_reflns_theta_min 2.04
_exptl_absorpt_coefficient_mu 0.970
_exptl_absorpt_correction_T_max 0.8149
_exptl_absorpt_correction_T_min 0.7729
_exptl_absorpt_correction_type multi-scan
_exptl_absorpt_process_details sadabs
_exptl_crystal_colour colorless
_exptl_crystal_density_diffrn 1.534
_exptl_crystal_density_method 'not measured'
_exptl_crystal_description block
_exptl_crystal_F_000 2576
_exptl_crystal_size_max 0.28
_exptl_crystal_size_mid 0.25
_exptl_crystal_size_min 0.22
_refine_diff_density_max 0.903
_refine_diff_density_min -0.590
_refine_diff_density_rms 0.123
_refine_ls_extinction_coef 0.0034(4)
_refine_ls_extinction_expression Fc^*^=kFc[1+0.001xFc^2^\l^3^/sin(2\q)]^-1/4^
_refine_ls_extinction_method SHELXL
_refine_ls_goodness_of_fit_ref 1.041
_refine_ls_hydrogen_treatment mixed
_refine_ls_matrix_type full
_refine_ls_number_parameters 385
_refine_ls_number_reflns 4777
_refine_ls_number_restraints 0
_refine_ls_restrained_S_all 1.041
_refine_ls_R_factor_all 0.0958
_refine_ls_R_factor_gt 0.0596
_refine_ls_shift/su_max 0.000
_refine_ls_shift/su_mean 0.000
_refine_ls_structure_factor_coef Fsqd
_refine_ls_weighting_details 'calc w=1/[\s^2^(Fo^2^)+(0.1045P)^2^+0.0000P] where P=(Fo^2^+2Fc^2^)/3'
_refine_ls_weighting_scheme calc
_refine_ls_wR_factor_gt 0.1561
_refine_ls_wR_factor_ref 0.1792
_reflns_number_gt 3228
_reflns_number_total 4777
_reflns_threshold_expression >2sigma(I)
_cod_data_source_file JSSC-2016-241-198.cif
_cod_data_source_block 1
_cod_depositor_comments
;
The following automatic conversions were performed:

data item '_symmetry_cell_setting' value 'Monoclinic' was changed to
'monoclinic' in accordance with the built-in table derived from the
CIF Core dictionary named 'cif_core.dic' version 2.4.5 last updated
on 2014-11-21.

Automatic conversion script
Id: cif_fix_values 8369 2020-08-20 11:38:08Z andrius 
;
_cod_original_sg_symbol_H-M 'C2/c  '
_cod_database_code 1561415

loop_
_symmetry_equiv_pos_as_xyz
'x, y, z'
'-x, y, -z+1/2'
'x+1/2, y+1/2, z'
'-x+1/2, y+1/2, -z+1/2'
'-x, -y, -z'
'x, -y, z-1/2'
'-x+1/2, -y+1/2, -z'
'x+1/2, -y+1/2, z-1/2'

loop_
_atom_site_label
_atom_site_type_symbol
_atom_site_fract_x
_atom_site_fract_y
_atom_site_fract_z
_atom_site_U_iso_or_equiv
_atom_site_adp_type
_atom_site_occupancy
_atom_site_symmetry_multiplicity
_atom_site_calc_flag
_atom_site_refinement_flags
_atom_site_disorder_assembly
_atom_site_disorder_group
C1 C 0.2208(3) 0.1605(5) 0.3290(3) 0.0499(15) Uani 1 1 d . . .
C2 C 0.2895(3) 0.1512(4) 0.3578(2) 0.0395(13) Uani 1 1 d . . .
C3 C 0.2988(3) 0.0496(5) 0.3905(3) 0.0528(16) Uani 1 1 d . . .
H3 H 0.2638 -0.0041 0.3908 0.063 Uiso 1 1 calc R . .
C4 C 0.3585(3) 0.0256(5) 0.4224(3) 0.0489(15) Uani 1 1 d . . .
H4 H 0.3637 -0.0434 0.4434 0.059 Uiso 1 1 calc R . .
C5 C 0.4104(3) 0.1069(4) 0.4224(2) 0.0391(13) Uani 1 1 d . . .
C6 C 0.4037(3) 0.2068(4) 0.3897(2) 0.0372(13) Uani 1 1 d . . .
H6A H 0.4397 0.2584 0.3893 0.045 Uiso 1 1 calc R . .
C7 C 0.3438(2) 0.2326(4) 0.3571(2) 0.0323(11) Uani 1 1 d . . .
C8 C 0.3433(3) 0.3476(4) 0.3251(2) 0.0367(12) Uani 1 1 d . . .
C9 C 0.5275(3) 0.0777(4) 0.4334(2) 0.0357(12) Uani 1 1 d . . .
C10 C 0.5364(3) -0.0202(5) 0.3985(2) 0.0480(15) Uani 1 1 d . . .
H10A H 0.5030 -0.0768 0.3926 0.058 Uiso 1 1 calc R . .
C11 C 0.5944(4) -0.0312(5) 0.3736(3) 0.0569(18) Uani 1 1 d . . .
H11 H 0.6002 -0.0953 0.3502 0.068 Uiso 1 1 calc R . .
C12 C 0.6461(3) 0.0540(5) 0.3828(2) 0.0487(15) Uani 1 1 d . . .
C13 C 0.7057(4) 0.0480(7) 0.3557(3) 0.073(2) Uani 1 1 d . . .
H13 H 0.7109 -0.0126 0.3302 0.088 Uiso 1 1 calc R . .
C14 C 0.7549(4) 0.1273(8) 0.3657(4) 0.079(2) Uani 1 1 d . . .
H14 H 0.7933 0.1209 0.3470 0.095 Uiso 1 1 calc R . .
C15 C 0.7495(4) 0.2205(7) 0.4043(4) 0.081(2) Uani 1 1 d . . .
H15 H 0.7844 0.2740 0.4116 0.097 Uiso 1 1 calc R . .
C16 C 0.6913(3) 0.2311(6) 0.4312(3) 0.0580(17) Uani 1 1 d . . .
H16 H 0.6872 0.2927 0.4563 0.070 Uiso 1 1 calc R . .
C17 C 0.6382(3) 0.1499(5) 0.4209(2) 0.0421(13) Uani 1 1 d . . .
C18 C 0.5766(3) 0.1610(4) 0.4459(2) 0.0357(12) Uani 1 1 d . . .
C19 C 0.5639(2) 0.2607(4) 0.4848(2) 0.0334(12) Uani 1 1 d . . .
C20 C 0.6549(3) 0.5413(5) 0.5144(3) 0.0433(14) Uani 1 1 d . . .
H20 H 0.6547 0.4642 0.5278 0.052 Uiso 1 1 calc R . .
C21 C 0.7151(3) 0.5995(5) 0.5175(3) 0.0434(14) Uani 1 1 d . . .
H21 H 0.7539 0.5619 0.5325 0.052 Uiso 1 1 calc R . .
C22 C 0.7179(3) 0.7157(4) 0.4981(2) 0.0344(12) Uani 1 1 d . . .
C23 C 0.6580(3) 0.7631(4) 0.4749(2) 0.0360(12) Uani 1 1 d . . .
H23 H 0.6571 0.8391 0.4601 0.043 Uiso 1 1 calc R . .
C24 C 0.5994(3) 0.6979(5) 0.4736(2) 0.0392(13) Uani 1 1 d . . .
H24 H 0.5599 0.7327 0.4582 0.047 Uiso 1 1 calc R . .
C25 C 0.5000 0.2039(6) 0.2500 0.0408(19) Uani 1 2 d S . .
C26 C 0.5514(3) 0.2673(4) 0.2789(3) 0.0473(15) Uani 1 1 d . . .
H26 H 0.5865 0.2278 0.2989 0.057 Uiso 1 1 calc R . .
C27 C 0.5501(3) 0.3890(4) 0.2777(3) 0.0439(14) Uani 1 1 d . . .
H27 H 0.5852 0.4305 0.2968 0.053 Uiso 1 1 calc R . .
C28 C 0.4486(3) 0.8888(4) 0.2679(2) 0.0433(14) Uani 1 1 d . . .
H28 H 0.4132 0.8473 0.2809 0.052 Uiso 1 1 calc R . .
C29 C 0.4461(3) 1.0112(4) 0.2677(3) 0.0456(15) Uani 1 1 d . . .
H29 H 0.4091 1.0507 0.2792 0.055 Uiso 1 1 calc R . .
C30 C 0.5000 1.0740(6) 0.2500 0.0419(19) Uani 1 2 d S . .
N1 N 0.5000 0.4496(5) 0.2500 0.0375(15) Uani 1 2 d S . .
N2 N 0.5000 0.8276(5) 0.2500 0.0378(15) Uani 1 2 d S . .
N3 N 0.5966(2) 0.5871(3) 0.49352(17) 0.0337(10) Uani 1 1 d . . .
O1 O 0.53322(18) 0.3486(3) 0.46287(15) 0.0387(9) Uani 1 1 d . . .
O2 O 0.5867(2) 0.2533(3) 0.53556(17) 0.0503(10) Uani 1 1 d . . .
O3 O 0.46777(18) 0.0872(3) 0.45865(15) 0.0433(9) Uani 1 1 d . . .
O4 O 0.3016(2) 0.3613(3) 0.28139(17) 0.0514(11) Uani 1 1 d . . .
O5 O 0.3854(2) 0.4242(3) 0.33994(16) 0.0451(10) Uani 1 1 d . . .
O6 O 0.2110(2) 0.2262(4) 0.2849(2) 0.0657(13) Uani 1 1 d . . .
H6 H 0.1728 0.2162 0.2704 0.099 Uiso 1 1 calc R . .
O7 O 0.1743(2) 0.1038(4) 0.3471(2) 0.0732(14) Uani 1 1 d . . .
O8 O 0.46502(17) 0.5639(3) 0.41675(14) 0.0358(8) Uani 1 1 d . . .
H8A H 0.4251 0.5404 0.4084 0.054 Uiso 1 1 d R . .
H8B H 0.4660 0.6389 0.4165 0.054 Uiso 1 1 d R . .
O9 O 0.40194(17) 0.6308(3) 0.27963(15) 0.0353(8) Uani 1 1 d . . .
H9A H 0.4063 0.6252 0.3198 0.053 Uiso 1 1 d R . .
H9B H 0.3788 0.5626 0.2640 0.053 Uiso 1 1 d R . .
O10 O 0.54259(18) 0.6497(3) 0.33381(15) 0.0414(9) Uani 1 1 d . . .
H10B H 0.5849 0.6544 0.3342 0.062 Uiso 1 1 d R . .
H10D H 0.5323 0.5882 0.3514 0.062 Uiso 1 1 d R . .
Zn1 Zn 0.5000 0.63918(6) 0.2500 0.0308(3) Uani 1 2 d S . .
Zn2 Zn 0.5000 0.5000 0.5000 0.0305(3) Uani 1 2 d S . .

loop_
_atom_site_aniso_label
_atom_site_aniso_U_11
_atom_site_aniso_U_22
_atom_site_aniso_U_33
_atom_site_aniso_U_23
_atom_site_aniso_U_13
_atom_site_aniso_U_12
C1 0.038(4) 0.051(4) 0.060(4) -0.005(3) -0.001(3) -0.001(3)
C2 0.029(3) 0.033(3) 0.055(3) -0.001(2) -0.005(3) -0.003(2)
C3 0.040(4) 0.034(3) 0.083(5) 0.005(3) -0.004(3) -0.015(3)
C4 0.043(3) 0.032(3) 0.069(4) 0.011(3) -0.011(3) -0.007(3)
C5 0.029(3) 0.037(3) 0.050(3) 0.001(2) -0.005(3) -0.003(2)
C6 0.031(3) 0.027(3) 0.053(3) -0.001(2) 0.002(3) -0.007(2)
C7 0.023(3) 0.028(2) 0.045(3) -0.004(2) 0.001(2) 0.000(2)
C8 0.034(3) 0.031(3) 0.046(3) 0.001(2) 0.005(3) 0.001(2)
C9 0.028(3) 0.029(3) 0.047(3) 0.001(2) -0.008(2) 0.007(2)
C10 0.054(4) 0.034(3) 0.052(4) -0.002(3) -0.016(3) 0.002(3)
C11 0.069(5) 0.048(3) 0.049(4) -0.012(3) -0.022(3) 0.025(4)
C12 0.054(4) 0.052(4) 0.041(3) 0.002(3) 0.005(3) 0.025(3)
C13 0.071(5) 0.079(5) 0.074(5) 0.011(4) 0.026(4) 0.039(5)
C14 0.070(6) 0.085(6) 0.090(6) 0.023(5) 0.044(5) 0.038(5)
C15 0.039(4) 0.080(5) 0.128(7) 0.029(5) 0.029(4) 0.004(4)
C16 0.043(4) 0.047(4) 0.087(5) 0.003(3) 0.021(4) 0.002(3)
C17 0.037(3) 0.037(3) 0.052(3) 0.003(2) 0.005(3) 0.011(3)
C18 0.031(3) 0.028(3) 0.047(3) 0.004(2) -0.001(2) 0.005(2)
C19 0.022(3) 0.026(3) 0.051(3) 0.000(2) -0.001(2) 0.001(2)
C20 0.027(3) 0.027(3) 0.075(4) 0.007(3) 0.005(3) -0.004(2)
C21 0.021(3) 0.030(3) 0.078(4) 0.015(3) 0.000(3) -0.004(2)
C22 0.027(3) 0.031(3) 0.045(3) 0.004(2) 0.003(2) -0.007(2)
C23 0.026(3) 0.030(3) 0.051(3) 0.008(2) 0.000(2) -0.006(2)
C24 0.029(3) 0.035(3) 0.054(3) 0.006(2) 0.003(3) -0.004(2)
C25 0.049(5) 0.025(4) 0.049(5) 0.000 0.010(4) 0.000
C26 0.051(4) 0.025(3) 0.065(4) 0.005(3) 0.003(3) 0.003(3)
C27 0.036(3) 0.019(2) 0.075(4) 0.001(3) -0.004(3) -0.001(2)
C28 0.055(4) 0.026(3) 0.050(3) -0.004(2) 0.012(3) -0.001(3)
C29 0.050(4) 0.025(3) 0.063(4) -0.005(2) 0.012(3) -0.001(3)
C30 0.056(5) 0.026(4) 0.043(4) 0.000 0.004(4) 0.000
N1 0.037(4) 0.019(3) 0.056(4) 0.000 0.002(3) 0.000
N2 0.046(4) 0.024(3) 0.044(4) 0.000 0.007(3) 0.000
N3 0.030(2) 0.026(2) 0.045(3) 0.0001(18) 0.003(2) -0.0002(19)
O1 0.032(2) 0.0324(19) 0.051(2) -0.0010(16) 0.0021(18) 0.0036(16)
O2 0.053(3) 0.041(2) 0.055(2) -0.0044(18) -0.009(2) 0.0135(19)
O3 0.032(2) 0.041(2) 0.054(2) 0.0077(17) -0.0071(19) -0.0019(17)
O4 0.043(2) 0.053(2) 0.055(2) 0.0150(19) -0.012(2) -0.001(2)
O5 0.044(2) 0.0315(19) 0.059(2) 0.0087(17) -0.0034(19) -0.0079(18)
O6 0.032(2) 0.081(3) 0.080(3) 0.007(3) -0.015(2) -0.009(2)
O7 0.031(2) 0.080(3) 0.107(4) 0.021(3) 0.001(3) -0.012(2)
O8 0.0288(19) 0.0321(18) 0.046(2) 0.0064(16) 0.0010(16) -0.0036(16)
O9 0.032(2) 0.0268(17) 0.048(2) 0.0010(15) 0.0047(17) -0.0008(15)
O10 0.032(2) 0.041(2) 0.050(2) 0.0022(17) 0.0022(18) -0.0053(17)
Zn1 0.0293(5) 0.0181(4) 0.0446(5) 0.000 0.0010(4) 0.000
Zn2 0.0232(5) 0.0237(4) 0.0444(5) 0.0007(3) 0.0020(4) -0.0025(3)

loop_
_atom_type_symbol
_atom_type_description
_atom_type_scat_dispersion_real
_atom_type_scat_dispersion_imag
_atom_type_scat_source
C C 0.0033 0.0016 'International Tables Vol C Tables 4.2.6.8 and 6.1.1.4'
H H 0.0000 0.0000 'International Tables Vol C Tables 4.2.6.8 and 6.1.1.4'
N N 0.0061 0.0033 'International Tables Vol C Tables 4.2.6.8 and 6.1.1.4'
O O 0.0106 0.0060 'International Tables Vol C Tables 4.2.6.8 and 6.1.1.4'
Zn Zn 0.2839 1.4301 'International Tables Vol C Tables 4.2.6.8 and 6.1.1.4'

loop_
_geom_angle_atom_site_label_1
_geom_angle_atom_site_label_2
_geom_angle_atom_site_label_3
_geom_angle
_geom_angle_site_symmetry_1
_geom_angle_site_symmetry_3
O7 C1 O6 121.3(6) . .
O7 C1 C2 119.8(6) . .
O6 C1 C2 118.9(5) . .
C3 C2 C7 118.5(5) . .
C3 C2 C1 112.9(5) . .
C7 C2 C1 128.6(5) . .
C4 C3 C2 122.4(5) . .
C4 C3 H3 118.8 . .
C2 C3 H3 118.8 . .
C3 C4 C5 118.6(5) . .
C3 C4 H4 120.7 . .
C5 C4 H4 120.7 . .
C6 C5 C4 120.8(5) . .
C6 C5 O3 121.1(5) . .
C4 C5 O3 118.0(5) . .
C5 C6 C7 121.4(5) . .
C5 C6 H6A 119.3 . .
C7 C6 H6A 119.3 . .
C6 C7 C2 118.3(5) . .
C6 C7 C8 115.3(5) . .
C2 C7 C8 126.4(5) . .
O5 C8 O4 121.6(5) . .
O5 C8 C7 119.0(5) . .
O4 C8 C7 119.3(5) . .
C18 C9 O3 118.6(4) . .
C18 C9 C10 122.7(5) . .
O3 C9 C10 118.6(5) . .
C11 C10 C9 119.5(6) . .
C11 C10 H10A 120.3 . .
C9 C10 H10A 120.3 . .
C10 C11 C12 120.8(5) . .
C10 C11 H11 119.6 . .
C12 C11 H11 119.6 . .
C13 C12 C11 122.2(6) . .
C13 C12 C17 118.4(7) . .
C11 C12 C17 119.5(6) . .
C14 C13 C12 121.7(7) . .
C14 C13 H13 119.2 . .
C12 C13 H13 119.2 . .
C13 C14 C15 121.3(7) . .
C13 C14 H14 119.4 . .
C15 C14 H14 119.4 . .
C16 C15 C14 119.0(8) . .
C16 C15 H15 120.5 . .
C14 C15 H15 120.5 . .
C15 C16 C17 121.1(7) . .
C15 C16 H16 119.5 . .
C17 C16 H16 119.5 . .
C16 C17 C18 122.5(5) . .
C16 C17 C12 118.6(5) . .
C18 C17 C12 118.9(5) . .
C9 C18 C17 118.6(5) . .
C9 C18 C19 119.4(5) . .
C17 C18 C19 121.9(5) . .
O1 C19 O2 125.0(5) . .
O1 C19 C18 116.2(5) . .
O2 C19 C18 118.7(4) . .
N3 C20 C21 124.8(5) . .
N3 C20 H20 117.6 . .
C21 C20 H20 117.6 . .
C20 C21 C22 119.7(5) . .
C20 C21 H21 120.2 . .
C22 C21 H21 120.2 . .
C23 C22 C21 116.0(5) . .
C23 C22 C22 122.2(5) . 7_666
C21 C22 C22 121.8(6) . 7_666
C22 C23 C24 120.4(5) . .
C22 C23 H23 119.8 . .
C24 C23 H23 119.8 . .
N3 C24 C23 123.5(5) . .
N3 C24 H24 118.3 . .
C23 C24 H24 118.3 . .
C26 C25 C26 117.7(7) . 2_655
C26 C25 C30 121.1(3) . 1_545
C26 C25 C30 121.1(3) 2_655 1_545
C27 C26 C25 119.7(6) . .
C27 C26 H26 120.1 . .
C25 C26 H26 120.1 . .
N1 C27 C26 122.2(5) . .
N1 C27 H27 118.9 . .
C26 C27 H27 118.9 . .
N2 C28 C29 122.9(6) . .
N2 C28 H28 118.5 . .
C29 C28 H28 118.5 . .
C28 C29 C30 118.8(6) . .
C28 C29 H29 120.6 . .
C30 C29 H29 120.6 . .
C29 C30 C29 118.6(7) . 2_655
C29 C30 C25 120.7(3) . 1_565
C29 C30 C25 120.7(3) 2_655 1_565
C27 N1 C27 118.5(6) . 2_655
C27 N1 Zn1 120.8(3) . .
C27 N1 Zn1 120.8(3) 2_655 .
C28 N2 C28 117.9(6) 2_655 .
C28 N2 Zn1 121.0(3) 2_655 .
C28 N2 Zn1 121.0(3) . .
C20 N3 C24 115.6(4) . .
C20 N3 Zn2 123.3(3) . .
C24 N3 Zn2 120.7(3) . .
C19 O1 Zn2 129.9(3) . .
C5 O3 C9 115.9(4) . .
C1 O6 H6 109.5 . .
Zn2 O8 H8A 109.2 . .
Zn2 O8 H8B 109.4 . .
H8A O8 H8B 109.5 . .
Zn1 O9 H9A 109.3 . .
Zn1 O9 H9B 109.4 . .
H9A O9 H9B 109.5 . .
Zn1 O10 H10B 109.3 . .
Zn1 O10 H10D 109.3 . .
H10B O10 H10D 109.5 . .
O10 Zn1 O10 173.52(19) . 2_655
O10 Zn1 N2 86.76(9) . .
O10 Zn1 N2 86.76(9) 2_655 .
O10 Zn1 N1 93.24(9) . .
O10 Zn1 N1 93.24(9) 2_655 .
N2 Zn1 N1 180.000(1) . .
O10 Zn1 O9 89.55(14) . .
O10 Zn1 O9 90.73(14) 2_655 .
N2 Zn1 O9 92.52(8) . .
N1 Zn1 O9 87.48(8) . .
O10 Zn1 O9 90.73(14) . 2_655
O10 Zn1 O9 89.55(14) 2_655 2_655
N2 Zn1 O9 92.53(8) . 2_655
N1 Zn1 O9 87.47(8) . 2_655
O9 Zn1 O9 174.95(17) . 2_655
O1 Zn2 O1 180.00(18) 5_666 .
O1 Zn2 O8 91.61(13) 5_666 .
O1 Zn2 O8 88.39(13) . .
O1 Zn2 O8 88.39(13) 5_666 5_666
O1 Zn2 O8 91.61(13) . 5_666
O8 Zn2 O8 180.00(8) . 5_666
O1 Zn2 N3 88.82(15) 5_666 .
O1 Zn2 N3 91.18(15) . .
O8 Zn2 N3 89.91(14) . .
O8 Zn2 N3 90.09(14) 5_666 .
O1 Zn2 N3 91.18(15) 5_666 5_666
O1 Zn2 N3 88.82(15) . 5_666
O8 Zn2 N3 90.09(14) . 5_666
O8 Zn2 N3 89.91(14) 5_666 5_666
N3 Zn2 N3 180.0 . 5_666

loop_
_geom_bond_atom_site_label_1
_geom_bond_atom_site_label_2
_geom_bond_distance
_geom_bond_site_symmetry_2
C1 O7 1.242(7) .
C1 O6 1.292(7) .
C1 C2 1.489(8) .
C2 C3 1.394(8) .
C2 C7 1.428(7) .
C3 C4 1.388(8) .
C3 H3 0.9300 .
C4 C5 1.390(7) .
C4 H4 0.9300 .
C5 C6 1.375(7) .
C5 O3 1.395(6) .
C6 C7 1.404(7) .
C6 H6A 0.9300 .
C7 C8 1.511(7) .
C8 O5 1.241(6) .
C8 O4 1.287(6) .
C9 C18 1.378(7) .
C9 O3 1.396(6) .
C9 C10 1.409(8) .
C10 C11 1.362(9) .
C10 H10A 0.9300 .
C11 C12 1.419(9) .
C11 H11 0.9300 .
C12 C13 1.415(9) .
C12 C17 1.436(8) .
C13 C14 1.340(11) .
C13 H13 0.9300 .
C14 C15 1.414(12) .
C14 H14 0.9300 .
C15 C16 1.389(9) .
C15 H15 0.9300 .
C16 C17 1.413(8) .
C16 H16 0.9300 .
C17 C18 1.428(8) .
C18 C19 1.501(7) .
C19 O1 1.260(6) .
C19 O2 1.262(6) .
C20 N3 1.334(7) .
C20 C21 1.374(7) .
C20 H20 0.9300 .
C21 C22 1.399(7) .
C21 H21 0.9300 .
C22 C23 1.386(7) .
C22 C22 1.502(10) 7_666
C23 C24 1.387(7) .
C23 H23 0.9300 .
C24 N3 1.345(7) .
C24 H24 0.9300 .
C25 C26 1.388(7) .
C25 C26 1.388(7) 2_655
C25 C30 1.472(10) 1_545
C26 C27 1.380(7) .
C26 H26 0.9300 .
C27 N1 1.343(6) .
C27 H27 0.9300 .
C28 N2 1.345(6) .
C28 C29 1.388(7) .
C28 H28 0.9300 .
C29 C30 1.393(6) .
C29 H29 0.9300 .
C30 C29 1.393(6) 2_655
C30 C25 1.472(10) 1_565
N1 C27 1.343(6) 2_655
N1 Zn1 2.147(5) .
N2 C28 1.345(6) 2_655
N2 Zn1 2.135(6) .
N3 Zn2 2.194(4) .
O1 Zn2 2.070(3) .
O6 H6 0.8200 .
O8 Zn2 2.175(3) .
O8 H8A 0.8500 .
O8 H8B 0.8500 .
O9 Zn1 2.155(4) .
O9 H9A 0.9600 .
O9 H9B 0.9600 .
O10 Zn1 2.111(4) .
O10 H10B 0.8498 .
O10 H10D 0.8501 .
Zn1 O10 2.111(4) 2_655
Zn1 O9 2.155(4) 2_655
Zn2 O1 2.070(3) 5_666
Zn2 O8 2.175(3) 5_666
Zn2 N3 2.194(4) 5_666

loop_
_geom_torsion_atom_site_label_1
_geom_torsion_atom_site_label_2
_geom_torsion_atom_site_label_3
_geom_torsion_atom_site_label_4
_geom_torsion
_geom_torsion_site_symmetry_1
_geom_torsion_site_symmetry_2
_geom_torsion_site_symmetry_3
_geom_torsion_site_symmetry_4
O7 C1 C2 C3 20.7(8) . . . .
O6 C1 C2 C3 -158.0(6) . . . .
O7 C1 C2 C7 -157.4(6) . . . .
O6 C1 C2 C7 23.9(9) . . . .
C7 C2 C3 C4 0.6(9) . . . .
C1 C2 C3 C4 -177.7(6) . . . .
C2 C3 C4 C5 0.9(10) . . . .
C3 C4 C5 C6 -2.5(9) . . . .
C3 C4 C5 O3 174.2(6) . . . .
C4 C5 C6 C7 2.5(9) . . . .
O3 C5 C6 C7 -174.1(5) . . . .
C5 C6 C7 C2 -0.8(8) . . . .
C5 C6 C7 C8 177.9(5) . . . .
C3 C2 C7 C6 -0.7(8) . . . .
C1 C2 C7 C6 177.3(6) . . . .
C3 C2 C7 C8 -179.3(5) . . . .
C1 C2 C7 C8 -1.3(9) . . . .
C6 C7 C8 O5 -18.9(7) . . . .
C2 C7 C8 O5 159.7(5) . . . .
C6 C7 C8 O4 157.5(5) . . . .
C2 C7 C8 O4 -23.9(8) . . . .
C18 C9 C10 C11 -3.4(8) . . . .
O3 C9 C10 C11 -179.8(5) . . . .
C9 C10 C11 C12 0.7(9) . . . .
C10 C11 C12 C13 -177.2(6) . . . .
C10 C11 C12 C17 2.8(9) . . . .
C11 C12 C13 C14 -178.3(7) . . . .
C17 C12 C13 C14 1.7(10) . . . .
C12 C13 C14 C15 0.3(12) . . . .
C13 C14 C15 C16 -1.5(12) . . . .
C14 C15 C16 C17 0.7(11) . . . .
C15 C16 C17 C18 -177.3(6) . . . .
C15 C16 C17 C12 1.3(9) . . . .
C13 C12 C17 C16 -2.5(8) . . . .
C11 C12 C17 C16 177.6(6) . . . .
C13 C12 C17 C18 176.2(5) . . . .
C11 C12 C17 C18 -3.8(8) . . . .
O3 C9 C18 C17 178.8(4) . . . .
C10 C9 C18 C17 2.3(8) . . . .
O3 C9 C18 C19 -1.7(7) . . . .
C10 C9 C18 C19 -178.2(5) . . . .
C16 C17 C18 C9 179.9(6) . . . .
C12 C17 C18 C9 1.3(8) . . . .
C16 C17 C18 C19 0.3(8) . . . .
C12 C17 C18 C19 -178.2(5) . . . .
C9 C18 C19 O1 -84.1(6) . . . .
C17 C18 C19 O1 95.4(6) . . . .
C9 C18 C19 O2 98.8(6) . . . .
C17 C18 C19 O2 -81.7(6) . . . .
N3 C20 C21 C22 0.2(10) . . . .
C20 C21 C22 C23 -2.0(9) . . . .
C20 C21 C22 C22 178.4(6) . . . 7_666
C21 C22 C23 C24 2.2(8) . . . .
C22 C22 C23 C24 -178.1(6) 7_666 . . .
C22 C23 C24 N3 -0.8(9) . . . .
C26 C25 C26 C27 -0.4(4) 2_655 . . .
C30 C25 C26 C27 179.6(4) 1_545 . . .
C25 C26 C27 N1 0.9(9) . . . .
N2 C28 C29 C30 -2.1(8) . . . .
C28 C29 C30 C29 1.0(4) . . . 2_655
C28 C29 C30 C25 -179.0(4) . . . 1_565
C26 C27 N1 C27 -0.4(4) . . . 2_655
C26 C27 N1 Zn1 179.6(4) . . . .
C29 C28 N2 C28 1.1(4) . . . 2_655
C29 C28 N2 Zn1 -178.9(4) . . . .
C21 C20 N3 C24 1.2(9) . . . .
C21 C20 N3 Zn2 -171.2(5) . . . .
C23 C24 N3 C20 -0.9(8) . . . .
C23 C24 N3 Zn2 171.8(4) . . . .
O2 C19 O1 Zn2 -7.2(8) . . . .
C18 C19 O1 Zn2 175.9(3) . . . .
C6 C5 O3 C9 -61.7(7) . . . .
C4 C5 O3 C9 121.7(5) . . . .
C18 C9 O3 C5 116.4(5) . . . .
C10 C9 O3 C5 -67.0(6) . . . .
C28 N2 Zn1 O10 93.1(3) 2_655 . . .
C28 N2 Zn1 O10 -86.9(3) . . . .
C28 N2 Zn1 O10 -86.9(3) 2_655 . . 2_655
C28 N2 Zn1 O10 93.1(3) . . . 2_655
C28 N2 Zn1 N1 0(100) 2_655 . . .
C28 N2 Zn1 N1 0(100) . . . .
C28 N2 Zn1 O9 -177.5(3) 2_655 . . .
C28 N2 Zn1 O9 2.5(3) . . . .
C28 N2 Zn1 O9 2.5(3) 2_655 . . 2_655
C28 N2 Zn1 O9 -177.5(3) . . . 2_655
C27 N1 Zn1 O10 -36.5(3) . . . .
C27 N1 Zn1 O10 143.5(3) 2_655 . . .
C27 N1 Zn1 O10 143.5(3) . . . 2_655
C27 N1 Zn1 O10 -36.5(3) 2_655 . . 2_655
C27 N1 Zn1 N2 0(100) . . . .
C27 N1 Zn1 N2 0(100) 2_655 . . .
C27 N1 Zn1 O9 -125.9(3) . . . .
C27 N1 Zn1 O9 54.1(3) 2_655 . . .
C27 N1 Zn1 O9 54.1(3) . . . 2_655
C27 N1 Zn1 O9 -125.9(3) 2_655 . . 2_655
C19 O1 Zn2 O1 -53(100) . . . 5_666
C19 O1 Zn2 O8 177.6(4) . . . .
C19 O1 Zn2 O8 -2.4(4) . . . 5_666
C19 O1 Zn2 N3 87.7(4) . . . .
C19 O1 Zn2 N3 -92.3(4) . . . 5_666
C20 N3 Zn2 O1 125.0(4) . . . 5_666
C24 N3 Zn2 O1 -47.1(4) . . . 5_666
C20 N3 Zn2 O1 -55.0(4) . . . .
C24 N3 Zn2 O1 132.9(4) . . . .
C20 N3 Zn2 O8 -143.4(4) . . . .
C24 N3 Zn2 O8 44.5(4) . . . .
C20 N3 Zn2 O8 36.6(4) . . . 5_666
C24 N3 Zn2 O8 -135.5(4) . . . 5_666
C20 N3 Zn2 N3 -35(100) . . . 5_666
C24 N3 Zn2 N3 153(100) . . . 5_666
